data_2234175
loop_
_publ_author_name
'Mao, Bi-Zeng'
'Huang, Chao'
'Chen, Yu-Zhe'
'Lv, Zhen-Er'
'Chen, Shao-Yuan'

_publ_section_title
;
 4\b-Hydroxy-12,13-epoxytrichothec-9-ene
;
_journal_coeditor_code FJ2530
_journal_issue 4
_journal_name_full 'Acta Crystallographica Section E'
_journal_page_first o1195
_journal_paper_doi 10.1107/S1600536812012408
_journal_volume 68
_journal_year 2012
_chemical_formula_iupac 'C15 H22 O3'
_chemical_formula_moiety 'C15 H22 O3'
_chemical_formula_sum 'C15 H22 O3'
_chemical_formula_weight 250.33
_chemical_name_systematic
;
4\b-Hydroxy-12,13-epoxytrichothec-9-ene
;
_space_group_IT_number 19
_symmetry_cell_setting orthorhombic
_symmetry_space_group_name_Hall 'P 2ac 2ab'
_symmetry_space_group_name_H-M 'P 21 21 21'
_atom_sites_solution_hydrogens geom
_atom_sites_solution_primary direct
_atom_sites_solution_secondary difmap
_audit_creation_method SHELXL-97
_cell_angle_alpha 90.00
_cell_angle_beta 90.00
_cell_angle_gamma 90.00
_cell_formula_units_Z 8
_cell_length_a 7.0236(5)
_cell_length_b 12.0644(10)
_cell_length_c 32.475(2)
_cell_measurement_reflns_used 15358
_cell_measurement_temperature 296.0(10)
_cell_measurement_theta_max 27.5
_cell_measurement_theta_min 3.0
_cell_volume 2751.8(3)
_computing_cell_refinement 'PROCESS-AUTO (Rigaku, 1998)'
_computing_data_collection 'PROCESS-AUTO (Rigaku, 1998)'
_computing_data_reduction 'CrystalStructure (Rigaku/MSC, 2005)'
_computing_molecular_graphics 'ORTEP-3 for Windows (Farrugia, 1997)'
_computing_publication_material 'WinGX (Farrugia, 1999)'
_computing_structure_refinement 'SHELXL97 (Sheldrick, 2008)'
_computing_structure_solution 'SHELXS97 (Sheldrick, 2008)'
_diffrn_ambient_temperature 296.0(10)
_diffrn_detector_area_resol_mean 10.00
_diffrn_measured_fraction_theta_full 0.995
_diffrn_measured_fraction_theta_max 0.995
_diffrn_measurement_device_type 'Rigaku R-AXIS RAPID'
_diffrn_measurement_method \w
_diffrn_radiation_monochromator graphite
_diffrn_radiation_source 'rolling anode'
_diffrn_radiation_type MoK\a
_diffrn_radiation_wavelength 0.71073
_diffrn_reflns_av_R_equivalents 0.0573
_diffrn_reflns_av_sigmaI/netI 0.0318
_diffrn_reflns_limit_h_max 8
_diffrn_reflns_limit_h_min -8
_diffrn_reflns_limit_k_max 14
_diffrn_reflns_limit_k_min -14
_diffrn_reflns_limit_l_max 39
_diffrn_reflns_limit_l_min -39
_diffrn_reflns_number 22591
_diffrn_reflns_theta_full 25.50
_diffrn_reflns_theta_max 25.50
_diffrn_reflns_theta_min 3.02
_exptl_absorpt_coefficient_mu 0.082
_exptl_absorpt_correction_type none
_exptl_crystal_colour colourless
_exptl_crystal_density_diffrn 1.208
_exptl_crystal_density_method 'not measured'
_exptl_crystal_description platelet
_exptl_crystal_F_000 1088
_exptl_crystal_size_max 0.52
_exptl_crystal_size_mid 0.38
_exptl_crystal_size_min 0.10
_refine_diff_density_max 0.502
_refine_diff_density_min -0.291
_refine_ls_extinction_method none
_refine_ls_goodness_of_fit_ref 1.051
_refine_ls_hydrogen_treatment constr
_refine_ls_matrix_type full
_refine_ls_number_parameters 333
_refine_ls_number_reflns 2935
_refine_ls_number_restraints 18
_refine_ls_restrained_S_all 1.115
_refine_ls_R_factor_all 0.1007
_refine_ls_R_factor_gt 0.0740
_refine_ls_shift/su_max 0.001
_refine_ls_shift/su_mean 0.000
_refine_ls_structure_factor_coef Fsqd
_refine_ls_weighting_details 'calc w=1/[\s^2^(Fo^2^)+(0.1337P)^2^+0.8125P] where P=(Fo^2^+2Fc^2^)/3'
_refine_ls_weighting_scheme calc
_refine_ls_wR_factor_gt 0.2011
_refine_ls_wR_factor_ref 0.2218
_reflns_number_gt 2054
_reflns_number_total 2935
_reflns_threshold_expression I>2\s(I)
_cod_data_source_file fj2530.cif
_cod_data_source_block I
_cod_database_code 2234175
_cod_database_fobs_code 2234175

loop_
_symmetry_equiv_pos_as_xyz
'x, y, z'
'-x+1/2, -y, z+1/2'
'x+1/2, -y+1/2, -z'
'-x, y+1/2, -z+1/2'

loop_
_atom_site_type_symbol
_atom_site_label
_atom_site_fract_x
_atom_site_fract_y
_atom_site_fract_z
_atom_site_U_iso_or_equiv
_atom_site_adp_type
_atom_site_calc_flag
_atom_site_refinement_flags
_atom_site_occupancy
_atom_site_symmetry_multiplicity
O O1A -0.0483(4) 0.2711(3) 0.22098(10) 0.0508(9) Uani d . 1 1
O O2A 0.5717(4) 0.2768(4) 0.25029(12) 0.0615(10) Uani d . 1 1
H H1A 0.6610 0.2602 0.2352 0.092 Uiso calc R 1 1
O O3A 0.2507(7) 0.1261(4) 0.29715(13) 0.0810(14) Uani d . 1 1
C C2A 0.0776(7) 0.2677(5) 0.25615(16) 0.0524(13) Uani d . 1 1
H H2A 0.0085 0.2823 0.2818 0.063 Uiso calc R 1 1
C C3A 0.2507(7) 0.3429(5) 0.25198(18) 0.0546(13) Uani d . 1 1
H H3A1 0.3002 0.3622 0.2789 0.066 Uiso calc R 1 1
H H3A2 0.2168 0.4107 0.2377 0.066 Uiso calc R 1 1
C C4A 0.4007(6) 0.2775(4) 0.22718(18) 0.0505(12) Uani d . 1 1
H H4A 0.4218 0.3128 0.2004 0.061 Uiso calc R 1 1
C C5A 0.3112(7) 0.1593(4) 0.22112(17) 0.0522(12) Uani d . 1 1
C C6A 0.1846(7) 0.1609(4) 0.18080(16) 0.0510(12) Uani d . 1 1
C C7A 0.0549(8) 0.0578(5) 0.1773(2) 0.0654(16) Uani d . 1 1
H H7A1 0.1325 -0.0087 0.1781 0.079 Uiso calc R 1 1
H H7A2 -0.0316 0.0556 0.2005 0.079 Uiso calc R 1 1
C C8A -0.0589(9) 0.0597(6) 0.1376(2) 0.0798(19) Uani d . 1 1
H H8A1 0.0233 0.0370 0.1152 0.096 Uiso calc R 1 1
H H8A2 -0.1609 0.0058 0.1397 0.096 Uiso calc R 1 1
C C9A -0.1422(8) 0.1687(6) 0.12756(18) 0.0692(17) Uani d . 1 1
C C10A -0.0994(8) 0.2585(6) 0.14889(17) 0.0634(15) Uani d . 1 1
H H10A -0.1655 0.3235 0.1432 0.076 Uiso calc R 1 1
C C11A 0.0499(7) 0.2611(4) 0.18179(15) 0.0496(12) Uani d . 1 1
H H11A 0.1265 0.3281 0.1778 0.059 Uiso calc R 1 1
C C12A 0.1732(7) 0.1567(5) 0.25720(16) 0.0541(12) Uani d . 1 1
C C13A 0.0998(11) 0.0591(6) 0.2790(2) 0.085(2) Uani d . 1 1
H H13A -0.0263 0.0639 0.2910 0.102 Uiso calc R 1 1
H H13B 0.1336 -0.0135 0.2683 0.102 Uiso calc R 1 1
C C14A 0.4598(9) 0.0678(5) 0.2210(3) 0.084(2) Uani d . 1 1
H H14A 0.5213 0.0650 0.2474 0.127 Uiso calc R 1 1
H H14B 0.5528 0.0827 0.2001 0.127 Uiso calc R 1 1
H H14C 0.3993 -0.0020 0.2156 0.127 Uiso calc R 1 1
C C15A 0.3130(9) 0.1675(7) 0.1428(2) 0.082(2) Uani d . 1 1
H H15A 0.2402 0.1935 0.1197 0.122 Uiso calc R 1 1
H H15B 0.3632 0.0953 0.1368 0.122 Uiso calc R 1 1
H H15C 0.4160 0.2178 0.1480 0.122 Uiso calc R 1 1
C C16A -0.2736(10) 0.1729(8) 0.08985(18) 0.091(2) Uani d . 1 1
H H16A -0.3542 0.2370 0.0916 0.137 Uiso calc R 1 1
H H16B -0.3508 0.1073 0.0891 0.137 Uiso calc R 1 1
H H16C -0.1981 0.1771 0.0653 0.137 Uiso calc R 1 1
O O1B 0.3469(6) 0.2007(4) 0.43814(14) 0.0782(13) Uani d . 1 1
O O2B 0.6999(7) 0.2956(5) 0.32971(13) 0.0941(16) Uani d . 1 1
H H1B 0.6615 0.2865 0.3061 0.141 Uiso calc R 1 1
O O3B 0.7218(12) 0.4044(6) 0.42104(19) 0.133(2) Uani d U 1 1
C C2B 0.4209(10) 0.2993(6) 0.4174(2) 0.084(2) Uani d . 1 1
H H2B 0.3637 0.3674 0.4282 0.101 Uiso calc R 1 1
C C3B 0.4153(10) 0.2959(7) 0.3716(2) 0.092(2) Uani d . 1 1
H H3B1 0.2993 0.2601 0.3623 0.110 Uiso calc R 1 1
H H3B2 0.4187 0.3705 0.3605 0.110 Uiso calc R 1 1
C C4B 0.5840(8) 0.2323(6) 0.35772(17) 0.0691(17) Uani d . 1 1
H H4B 0.5430 0.1634 0.3444 0.083 Uiso calc R 1 1
C C5B 0.7004(7) 0.2051(6) 0.39682(16) 0.0596(14) Uani d . 1 1
C C6B 0.6248(7) 0.0929(5) 0.41599(17) 0.0573(14) Uani d . 1 1
C C7B 0.7008(10) 0.0739(8) 0.4601(2) 0.098(3) Uani d . 1 1
H H7B1 0.8389 0.0724 0.4594 0.118 Uiso calc R 1 1
H H7B2 0.6625 0.1356 0.4774 0.118 Uiso calc R 1 1
C C8B 0.6291(14) -0.0325(10) 0.4789(3) 0.134(4) Uani d . 1 1
H H8B1 0.6950 -0.0944 0.4663 0.160 Uiso calc R 1 1
H H8B2 0.6596 -0.0329 0.5081 0.160 Uiso calc R 1 1
C C9B 0.4207(12) -0.0483(6) 0.4739(2) 0.083(2) Uani d . 1 1
C C10B 0.3238(10) 0.0099(5) 0.44710(19) 0.0696(16) Uani d . 1 1
H H10B 0.1947 -0.0054 0.4443 0.084 Uiso calc R 1 1
C C11B 0.4075(7) 0.1008(5) 0.42018(17) 0.0545(13) Uani d . 1 1
H H11B 0.3511 0.0951 0.3927 0.065 Uiso calc R 1 1
C C12B 0.6341(14) 0.2953(6) 0.4252(2) 0.093(3) Uani d . 1 1
C C13B 0.7293(19) 0.3454(9) 0.4596(3) 0.136(4) Uani d U 1 1
H H13C 0.8508 0.3145 0.4679 0.163 Uiso calc R 1 1
H H13D 0.6511 0.3728 0.4820 0.163 Uiso calc R 1 1
C C14B 0.9136(10) 0.2066(9) 0.3893(3) 0.103(2) Uani d U 1 1
H H14D 0.9477 0.2735 0.3751 0.154 Uiso calc R 1 1
H H14E 0.9485 0.1437 0.3728 0.154 Uiso calc R 1 1
H H14F 0.9793 0.2034 0.4152 0.154 Uiso calc R 1 1
C C15B 0.6810(16) -0.0047(7) 0.3889(3) 0.126(4) Uani d . 1 1
H H15D 0.6592 -0.0727 0.4035 0.189 Uiso calc R 1 1
H H15E 0.8135 0.0010 0.3819 0.189 Uiso calc R 1 1
H H15F 0.6060 -0.0040 0.3642 0.189 Uiso calc R 1 1
C C16B 0.3229(17) -0.1340(7) 0.5011(2) 0.117(3) Uani d . 1 1
H H16D 0.3350 -0.1126 0.5294 0.176 Uiso calc R 1 1
H H16E 0.3816 -0.2051 0.4970 0.176 Uiso calc R 1 1
H H16F 0.1906 -0.1384 0.4939 0.176 Uiso calc R 1 1

loop_
_atom_site_aniso_label
_atom_site_aniso_U_11
_atom_site_aniso_U_22
_atom_site_aniso_U_33
_atom_site_aniso_U_12
_atom_site_aniso_U_13
_atom_site_aniso_U_23
O1A 0.0345(16) 0.051(2) 0.066(2) 0.0018(15) 0.0006(16) -0.0087(17)
O2A 0.0352(16) 0.066(3) 0.083(2) -0.0061(18) 0.0035(19) -0.008(2)
O3A 0.078(3) 0.077(3) 0.088(3) -0.027(2) -0.027(3) 0.021(2)
C2A 0.038(2) 0.054(3) 0.065(3) -0.007(2) 0.003(2) -0.014(2)
C3A 0.041(2) 0.039(3) 0.085(3) 0.002(2) -0.002(3) -0.012(3)
C4A 0.031(2) 0.041(3) 0.079(3) 0.001(2) 0.002(2) -0.006(3)
C5A 0.036(2) 0.033(2) 0.088(3) 0.000(2) 0.004(3) -0.005(3)
C6A 0.038(2) 0.044(3) 0.071(3) 0.000(2) 0.010(2) -0.009(3)
C7A 0.053(3) 0.043(3) 0.101(4) -0.007(3) 0.001(3) -0.019(3)
C8A 0.061(3) 0.088(5) 0.090(4) -0.018(4) 0.005(4) -0.033(4)
C9A 0.055(3) 0.093(5) 0.059(3) -0.007(3) 0.012(3) -0.011(3)
C10A 0.052(3) 0.072(4) 0.066(3) 0.001(3) 0.006(3) -0.003(3)
C11A 0.042(2) 0.045(3) 0.061(3) -0.002(2) 0.011(2) -0.002(2)
C12A 0.044(2) 0.048(3) 0.070(3) -0.008(3) -0.002(3) 0.007(3)
C13A 0.088(4) 0.079(4) 0.089(4) -0.038(4) -0.021(4) 0.021(4)
C14A 0.056(3) 0.049(3) 0.148(6) 0.019(3) -0.014(4) -0.021(4)
C15A 0.052(3) 0.098(5) 0.094(4) -0.008(4) 0.020(3) -0.035(4)
C16A 0.061(4) 0.149(7) 0.064(3) -0.002(4) 0.005(3) -0.011(4)
O1B 0.073(3) 0.063(3) 0.099(3) 0.011(2) 0.037(2) 0.010(2)
O2B 0.072(3) 0.138(5) 0.072(2) -0.031(3) -0.001(2) 0.034(3)
O3B 0.161(4) 0.117(4) 0.120(4) -0.066(4) 0.010(4) -0.002(3)
C2B 0.082(4) 0.053(4) 0.117(6) 0.007(3) 0.039(4) -0.003(4)
C3B 0.067(4) 0.103(6) 0.106(5) 0.005(4) 0.011(4) 0.047(5)
C4B 0.051(3) 0.095(5) 0.062(3) -0.016(3) -0.004(3) 0.019(3)
C5B 0.041(3) 0.084(4) 0.054(3) -0.002(3) -0.008(2) 0.010(3)
C6B 0.047(3) 0.061(3) 0.064(3) 0.011(3) 0.003(3) 0.002(3)
C7B 0.059(4) 0.136(7) 0.100(5) -0.004(4) -0.021(4) 0.058(5)
C8B 0.116(7) 0.142(9) 0.143(8) 0.019(7) -0.015(7) 0.078(7)
C9B 0.105(5) 0.065(4) 0.078(4) -0.007(4) -0.002(4) 0.022(3)
C10B 0.068(4) 0.063(4) 0.078(4) -0.019(3) -0.003(3) 0.006(3)
C11B 0.042(3) 0.059(3) 0.062(3) -0.004(2) -0.002(3) 0.002(3)
C12B 0.140(7) 0.074(5) 0.066(4) -0.058(5) 0.013(4) -0.005(3)
C13B 0.155(6) 0.133(5) 0.118(5) -0.030(5) -0.003(4) -0.004(4)
C14B 0.068(3) 0.129(5) 0.112(4) -0.002(4) -0.002(3) 0.022(4)
C15B 0.156(9) 0.080(5) 0.143(7) 0.028(6) 0.061(7) -0.006(5)
C16B 0.159(9) 0.090(6) 0.103(5) -0.030(6) 0.003(6) 0.033(5)

loop_
_atom_type_symbol
_atom_type_description
_atom_type_scat_dispersion_real
_atom_type_scat_dispersion_imag
_atom_type_scat_source
C C 0.0033 0.0016 'International Tables Vol C Tables 4.2.6.8 and 6.1.1.4'
H H 0.0000 0.0000 'International Tables Vol C Tables 4.2.6.8 and 6.1.1.4'
O O 0.0106 0.0060 'International Tables Vol C Tables 4.2.6.8 and 6.1.1.4'

loop_
_geom_angle_atom_site_label_1
_geom_angle_atom_site_label_2
_geom_angle_atom_site_label_3
_geom_angle
C2A O1A C11A 113.6(3)
C4A O2A H1A 109.5
C12A O3A C13A 60.5(4)
O1A C2A C12A 108.5(4)
O1A C2A C3A 113.7(4)
C12A C2A C3A 100.2(4)
O1A C2A H2A 111.3
C12A C2A H2A 111.3
C3A C2A H2A 111.3
C2A C3A C4A 106.6(4)
C2A C3A H3A1 110.4
C4A C3A H3A1 110.4
C2A C3A H3A2 110.4
C4A C3A H3A2 110.4
H3A1 C3A H3A2 108.6
O2A C4A C3A 107.8(4)
O2A C4A C5A 113.6(4)
C3A C4A C5A 104.9(4)
O2A C4A H4A 110.1
C3A C4A H4A 110.1
C5A C4A H4A 110.1
C14A C5A C12A 115.1(5)
C14A C5A C4A 112.6(4)
C12A C5A C4A 100.2(4)
C14A C5A C6A 113.2(5)
C12A C5A C6A 106.2(4)
C4A C5A C6A 108.5(4)
C15A C6A C11A 109.8(5)
C15A C6A C7A 109.2(5)
C11A C6A C7A 105.8(4)
C15A C6A C5A 109.7(4)
C11A C6A C5A 109.8(4)
C7A C6A C5A 112.5(5)
C8A C7A C6A 111.2(5)
C8A C7A H7A1 109.4
C6A C7A H7A1 109.4
C8A C7A H7A2 109.4
C6A C7A H7A2 109.4
H7A1 C7A H7A2 108.0
C9A C8A C7A 114.3(5)
C9A C8A H8A1 108.7
C7A C8A H8A1 108.7
C9A C8A H8A2 108.7
C7A C8A H8A2 108.7
H8A1 C8A H8A2 107.6
C10A C9A C8A 121.6(6)
C10A C9A C16A 121.9(7)
C8A C9A C16A 116.4(6)
C9A C10A C11A 123.5(6)
C9A C10A H10A 118.3
C11A C10A H10A 118.3
O1A C11A C10A 107.1(4)
O1A C11A C6A 112.1(4)
C10A C11A C6A 113.6(4)
O1A C11A H11A 107.9
C10A C11A H11A 107.9
C6A C11A H11A 107.9
O3A C12A C13A 59.9(4)
O3A C12A C2A 114.5(5)
C13A C12A C2A 124.8(5)
O3A C12A C5A 117.0(4)
C13A C12A C5A 127.7(5)
C2A C12A C5A 104.5(4)
O3A C13A C12A 59.6(4)
O3A C13A H13A 117.8
C12A C13A H13A 117.8
O3A C13A H13B 117.8
C12A C13A H13B 117.8
H13A C13A H13B 114.9
C5A C14A H14A 109.5
C5A C14A H14B 109.5
H14A C14A H14B 109.5
C5A C14A H14C 109.5
H14A C14A H14C 109.5
H14B C14A H14C 109.5
C6A C15A H15A 109.5
C6A C15A H15B 109.5
H15A C15A H15B 109.5
C6A C15A H15C 109.5
H15A C15A H15C 109.5
H15B C15A H15C 109.5
C9A C16A H16A 109.5
C9A C16A H16B 109.5
H16A C16A H16B 109.5
C9A C16A H16C 109.5
H16A C16A H16C 109.5
H16B C16A H16C 109.5
C11B O1B C2B 113.5(4)
C4B O2B H1B 109.5
C13B O3B C12B 59.3(6)
O1B C2B C3B 115.4(6)
O1B C2B C12B 104.3(6)
C3B C2B C12B 101.1(5)
O1B C2B H2B 111.8
C3B C2B H2B 111.8
C12B C2B H2B 111.8
C4B C3B C2B 107.3(6)
C4B C3B H3B1 110.3
C2B C3B H3B1 110.3
C4B C3B H3B2 110.3
C2B C3B H3B2 110.3
H3B1 C3B H3B2 108.5
O2B C4B C3B 111.7(6)
O2B C4B C5B 109.4(4)
C3B C4B C5B 106.4(5)
O2B C4B H4B 109.7
C3B C4B H4B 109.7
C5B C4B H4B 109.7
C12B C5B C14B 113.4(7)
C12B C5B C4B 100.8(6)
C14B C5B C4B 112.8(5)
C12B C5B C6B 106.0(4)
C14B C5B C6B 113.9(6)
C4B C5B C6B 109.1(5)
C15B C6B C11B 111.0(6)
C15B C6B C7B 109.4(6)
C11B C6B C7B 105.7(5)
C15B C6B C5B 110.3(5)
C11B C6B C5B 108.4(5)
C7B C6B C5B 112.0(5)
C8B C7B C6B 112.7(7)
C8B C7B H7B1 109.1
C6B C7B H7B1 109.1
C8B C7B H7B2 109.1
C6B C7B H7B2 109.1
H7B1 C7B H7B2 107.8
C9B C8B C7B 113.2(7)
C9B C8B H8B1 108.9
C7B C8B H8B1 108.9
C9B C8B H8B2 108.9
C7B C8B H8B2 108.9
H8B1 C8B H8B2 107.8
C10B C9B C8B 121.1(7)
C10B C9B C16B 121.0(8)
C8B C9B C16B 117.9(7)
C9B C10B C11B 124.6(6)
C9B C10B H10B 117.7
C11B C10B H10B 117.7
O1B C11B C10B 105.3(4)
O1B C11B C6B 113.0(5)
C10B C11B C6B 113.0(5)
O1B C11B H11B 108.5
C10B C11B H11B 108.5
C6B C11B H11B 108.5
C13B C12B O3B 59.7(5)
C13B C12B C5B 129.7(9)
O3B C12B C5B 117.8(6)
C13B C12B C2B 125.1(9)
O3B C12B C2B 111.8(8)
C5B C12B C2B 103.1(6)
C12B C13B O3B 61.0(6)
C12B C13B H13C 117.7
O3B C13B H13C 117.7
C12B C13B H13D 117.7
O3B C13B H13D 117.7
H13C C13B H13D 114.8
C5B C14B H14D 109.5
C5B C14B H14E 109.5
H14D C14B H14E 109.5
C5B C14B H14F 109.5
H14D C14B H14F 109.5
H14E C14B H14F 109.5
C6B C15B H15D 109.5
C6B C15B H15E 109.5
H15D C15B H15E 109.5
C6B C15B H15F 109.5
H15D C15B H15F 109.5
H15E C15B H15F 109.5
C9B C16B H16D 109.5
C9B C16B H16E 109.5
H16D C16B H16E 109.5
C9B C16B H16F 109.5
H16D C16B H16F 109.5
H16E C16B H16F 109.5

loop_
_geom_bond_atom_site_label_1
_geom_bond_atom_site_label_2
_geom_bond_distance
O1A C2A 1.445(6)
O1A C11A 1.452(6)
O2A C4A 1.417(6)
O2A H1A 0.8200
O3A C12A 1.454(6)
O3A C13A 1.458(7)
C2A C12A 1.499(8)
C2A C3A 1.523(7)
C2A H2A 0.9800
C3A C4A 1.543(7)
C3A H3A1 0.9700
C3A H3A2 0.9700
C4A C5A 1.571(7)
C4A H4A 0.9800
C5A C14A 1.519(7)
C5A C12A 1.521(7)
C5A C6A 1.583(8)
C6A C15A 1.531(8)
C6A C11A 1.535(7)
C6A C7A 1.547(7)
C7A C8A 1.515(9)
C7A H7A1 0.9700
C7A H7A2 0.9700
C8A C9A 1.476(10)
C8A H8A1 0.9700
C8A H8A2 0.9700
C9A C10A 1.320(9)
C9A C16A 1.534(8)
C10A C11A 1.497(7)
C10A H10A 0.9300
C11A H11A 0.9800
C12A C13A 1.467(8)
C13A H13A 0.9700
C13A H13B 0.9700
C14A H14A 0.9600
C14A H14B 0.9600
C14A H14C 0.9600
C15A H15A 0.9600
C15A H15B 0.9600
C15A H15C 0.9600
C16A H16A 0.9600
C16A H16B 0.9600
C16A H16C 0.9600
O1B C11B 1.405(7)
O1B C2B 1.462(8)
O2B C4B 1.440(7)
O2B H1B 0.8200
O3B C13B 1.441(11)
O3B C12B 1.459(9)
C2B C3B 1.487(11)
C2B C12B 1.520(12)
C2B H2B 0.9800
C3B C4B 1.483(10)
C3B H3B1 0.9700
C3B H3B2 0.9700
C4B C5B 1.545(7)
C4B H4B 0.9800
C5B C12B 1.500(10)
C5B C14B 1.517(9)
C5B C6B 1.582(8)
C6B C15B 1.522(10)
C6B C11B 1.535(7)
C6B C7B 1.547(9)
C7B C8B 1.509(12)
C7B H7B1 0.9700
C7B H7B2 0.9700
C8B C9B 1.485(13)
C8B H8B1 0.9700
C8B H8B2 0.9700
C9B C10B 1.309(9)
C9B C16B 1.523(10)
C10B C11B 1.521(8)
C10B H10B 0.9300
C11B H11B 0.9800
C12B C13B 1.435(12)
C13B H13C 0.9700
C13B H13D 0.9700
C14B H14D 0.9600
C14B H14E 0.9600
C14B H14F 0.9600
C15B H15D 0.9600
C15B H15E 0.9600
C15B H15F 0.9600
C16B H16D 0.9600
C16B H16E 0.9600
C16B H16F 0.9600

loop_
_geom_hbond_atom_site_label_D
_geom_hbond_atom_site_label_H
_geom_hbond_atom_site_label_A
_geom_hbond_site_symmetry_A
_geom_hbond_distance_DH
_geom_hbond_distance_HA
_geom_hbond_distance_DA
_geom_hbond_angle_DHA
O2A H1A O1A 1_655 0.82 2.10 2.834(4) 149
O2B H1B O2A . 0.82 1.92 2.741(6) 176

loop_
_geom_torsion_atom_site_label_1
_geom_torsion_atom_site_label_2
_geom_torsion_atom_site_label_3
_geom_torsion_atom_site_label_4
_geom_torsion
C11A O1A C2A C12A -63.0(5)
C11A O1A C2A C3A 47.5(5)
O1A C2A C3A C4A -83.8(5)
C12A C2A C3A C4A 31.8(5)
C2A C3A C4A O2A -126.2(5)
C2A C3A C4A C5A -4.9(6)
O2A C4A C5A C14A -28.9(7)
C3A C4A C5A C14A -146.4(5)
O2A C4A C5A C12A 93.9(5)
C3A C4A C5A C12A -23.5(5)
O2A C4A C5A C6A -155.0(4)
C3A C4A C5A C6A 87.5(5)
C14A C5A C6A C15A -54.6(6)
C12A C5A C6A C15A 178.1(5)
C4A C5A C6A C15A 71.2(5)
C14A C5A C6A C11A -175.4(5)
C12A C5A C6A C11A 57.3(5)
C4A C5A C6A C11A -49.6(5)
C14A C5A C6A C7A 67.1(6)
C12A C5A C6A C7A -60.2(5)
C4A C5A C6A C7A -167.1(4)
C15A C6A C7A C8A -55.9(6)
C11A C6A C7A C8A 62.2(6)
C5A C6A C7A C8A -177.9(5)
C6A C7A C8A C9A -43.6(7)
C7A C8A C9A C10A 8.0(9)
C7A C8A C9A C16A -174.7(5)
C8A C9A C10A C11A 6.6(9)
C16A C9A C10A C11A -170.6(5)
C2A O1A C11A C10A 176.3(4)
C2A O1A C11A C6A 51.1(5)
C9A C10A C11A O1A -108.8(6)
C9A C10A C11A C6A 15.5(7)
C15A C6A C11A O1A -168.6(4)
C7A C6A C11A O1A 73.7(5)
C5A C6A C11A O1A -47.9(5)
C15A C6A C11A C10A 69.8(6)
C7A C6A C11A C10A -47.9(6)
C5A C6A C11A C10A -169.5(4)
C13A O3A C12A C2A 117.5(6)
C13A O3A C12A C5A -119.8(6)
O1A C2A C12A O3A -159.7(4)
C3A C2A C12A O3A 80.9(5)
O1A C2A C12A C13A -90.5(6)
C3A C2A C12A C13A 150.1(5)
O1A C2A C12A C5A 71.0(5)
C3A C2A C12A C5A -48.3(5)
C14A C5A C12A O3A 38.4(7)
C4A C5A C12A O3A -82.7(5)
C6A C5A C12A O3A 164.5(4)
C14A C5A C12A C13A -33.1(8)
C4A C5A C12A C13A -154.1(5)
C6A C5A C12A C13A 93.1(6)
C14A C5A C12A C2A 166.1(5)
C4A C5A C12A C2A 45.0(5)
C6A C5A C12A C2A -67.8(5)
C2A C12A C13A O3A -100.4(6)
C5A C12A C13A O3A 102.4(6)
C11B O1B C2B C3B 43.5(7)
C11B O1B C2B C12B -66.4(7)
O1B C2B C3B C4B -81.8(7)
C12B C2B C3B C4B 30.1(8)
C2B C3B C4B O2B -123.7(6)
C2B C3B C4B C5B -4.3(8)
O2B C4B C5B C12B 97.2(6)
C3B C4B C5B C12B -23.6(6)
O2B C4B C5B C14B -24.0(9)
C3B C4B C5B C14B -144.8(7)
O2B C4B C5B C6B -151.5(5)
C3B C4B C5B C6B 87.6(6)
C12B C5B C6B C15B 178.8(7)
C14B C5B C6B C15B -55.8(8)
C4B C5B C6B C15B 71.1(7)
C12B C5B C6B C11B 57.1(6)
C14B C5B C6B C11B -177.5(6)
C4B C5B C6B C11B -50.6(6)
C12B C5B C6B C7B -59.1(7)
C14B C5B C6B C7B 66.3(8)
C4B C5B C6B C7B -166.8(5)
C15B C6B C7B C8B -57.6(9)
C11B C6B C7B C8B 61.9(9)
C5B C6B C7B C8B 179.7(7)
C6B C7B C8B C9B -47.3(12)
C7B C8B C9B C10B 16.2(15)
C7B C8B C9B C16B -163.5(8)
C8B C9B C10B C11B -2.7(13)
C16B C9B C10B C11B 177.0(7)
C2B O1B C11B C10B 177.5(6)
C2B O1B C11B C6B 53.7(7)
C9B C10B C11B O1B -104.0(7)
C9B C10B C11B C6B 19.8(9)
C15B C6B C11B O1B -168.6(5)
C7B C6B C11B O1B 73.0(7)
C5B C6B C11B O1B -47.2(6)
C15B C6B C11B C10B 72.0(7)
C7B C6B C11B C10B -46.4(7)
C5B C6B C11B C10B -166.7(4)
C13B O3B C12B C5B -121.9(11)
C13B O3B C12B C2B 119.0(9)
C14B C5B C12B C13B -32.9(10)
C4B C5B C12B C13B -153.6(8)
C6B C5B C12B C13B 92.7(9)
C14B C5B C12B O3B 39.5(10)
C4B C5B C12B O3B -81.3(8)
C6B C5B C12B O3B 165.1(7)
C14B C5B C12B C2B 163.1(6)
C4B C5B C12B C2B 42.3(6)
C6B C5B C12B C2B -71.3(6)
O1B C2B C12B C13B -90.5(9)
C3B C2B C12B C13B 149.4(8)
O1B C2B C12B O3B -158.0(5)
C3B C2B C12B O3B 81.9(7)
O1B C2B C12B C5B 74.5(6)
C3B C2B C12B C5B -45.6(7)
C5B C12B C13B O3B 102.5(9)
C2B C12B C13B O3B -96.6(9)

loop_
_cod_related_entry_id
_cod_related_entry_database
_cod_related_entry_code
1 ChemSpider 10222015
